data_2222666
loop_
_publ_author_name
'Hidouri, Mourad'
'Ben Amara, Mongi'

_publ_section_title
;
 The iron phosphate CaFe~3~(PO~4~)~3~O
;
_journal_coeditor_code ER2067
_journal_issue 8
_journal_name_full 'Acta Crystallographica Section E'
_journal_page_first i66
_journal_paper_doi 10.1107/S160053680902827X
_journal_volume 65
_journal_year 2009
_chemical_formula_iupac 'Ca Fe3 (P O4)3 O'
_chemical_formula_moiety 'Fe3 O13 P3, Ca'
_chemical_formula_sum 'Ca Fe3 O13 P3'
_chemical_formula_weight 508.54
_chemical_name_systematic
;
calcium triiron(III) tris(phosphate) oxide
;
_space_group_IT_number 11
_symmetry_cell_setting monoclinic
_symmetry_space_group_name_Hall '-P 2yb'
_symmetry_space_group_name_H-M 'P 1 21/m 1'
_atom_sites_solution_primary direct
_atom_sites_solution_secondary difmap
_audit_creation_method SHELXL-97
_cell_angle_alpha 90.00
_cell_angle_beta 100.03(2)
_cell_angle_gamma 90.00
_cell_formula_units_Z 2
_cell_length_a 7.521(2)
_cell_length_b 6.330(2)
_cell_length_c 10.160(2)
_cell_measurement_reflns_used 25
_cell_measurement_temperature 293(2)
_cell_measurement_theta_max 12.45
_cell_measurement_theta_min 8.91
_cell_volume 476.3(2)
_computing_cell_refinement 'CAD-4 EXPRESS (Enraf--Nonius, 1994)'
_computing_data_collection 'CAD-4 EXPRESS (Enraf--Nonius, 1994)'
_computing_data_reduction 'XCAD4 (Harms & Wocadlo, 1995)'
_computing_molecular_graphics ' DIAMOND (Brandenburg, 1998)'
_computing_publication_material 'WinGX (Farrugia, 1999)'
_computing_structure_refinement 'SHELXL97 (Sheldrick, 2008)'
_computing_structure_solution 'SHELXS97 (Sheldrick, 2008)'
_diffrn_ambient_temperature 293(2)
_diffrn_measured_fraction_theta_full 1.000
_diffrn_measured_fraction_theta_max 1.000
_diffrn_measurement_device_type 'Enraf--Nonius TurboCAD-4'
_diffrn_measurement_method \w/2\q
_diffrn_radiation_monochromator graphite
_diffrn_radiation_source 'fine-focus sealed tube'
_diffrn_radiation_type MoK\a
_diffrn_radiation_wavelength 0.71073
_diffrn_reflns_av_R_equivalents 0.0349
_diffrn_reflns_av_sigmaI/netI 0.020
_diffrn_reflns_limit_h_max 10
_diffrn_reflns_limit_h_min -1
_diffrn_reflns_limit_k_max 8
_diffrn_reflns_limit_k_min -1
_diffrn_reflns_limit_l_max 14
_diffrn_reflns_limit_l_min -14
_diffrn_reflns_number 2072
_diffrn_reflns_theta_full 29.91
_diffrn_reflns_theta_max 29.91
_diffrn_reflns_theta_min 2.04
_diffrn_standards_decay_% 6.0
_diffrn_standards_interval_time 120
_diffrn_standards_number 2
_exptl_absorpt_coefficient_mu 5.632
_exptl_absorpt_correction_T_max 0.293
_exptl_absorpt_correction_T_min 0.193
_exptl_absorpt_correction_type psi-scan
_exptl_absorpt_process_details '(North <i>et al.</i>,  1968)'
_exptl_crystal_colour brown
_exptl_crystal_density_diffrn 3.546
_exptl_crystal_density_method 'not measured'
_exptl_crystal_description prism
_exptl_crystal_F_000 494
_exptl_crystal_size_max 0.36
_exptl_crystal_size_mid 0.22
_exptl_crystal_size_min 0.22
_refine_diff_density_max 0.625
_refine_diff_density_min -1.590
_refine_ls_extinction_coef 0.173(7)
_refine_ls_extinction_expression Fc^*^=kFc[1+0.001xFc^2^\l^3^/sin(2\q)]^-1/4^
_refine_ls_extinction_method 'SHELXL97 (Sheldrick, 2008)'
_refine_ls_goodness_of_fit_ref 1.119
_refine_ls_matrix_type full
_refine_ls_number_parameters 113
_refine_ls_number_reflns 1493
_refine_ls_number_restraints 0
_refine_ls_restrained_S_all 1.119
_refine_ls_R_factor_all 0.0323
_refine_ls_R_factor_gt 0.0306
_refine_ls_shift/su_max 0.000
_refine_ls_shift/su_mean 0.000
_refine_ls_structure_factor_coef Fsqd
_refine_ls_weighting_details 'calc w=1/[\s^2^(Fo^2^)+(0.0585P)^2^+0.6592P] where P=(Fo^2^+2Fc^2^)/3'
_refine_ls_weighting_scheme calc
_refine_ls_wR_factor_gt 0.0862
_refine_ls_wR_factor_ref 0.0875
_reflns_number_gt 1412
_reflns_number_total 1493
_reflns_threshold_expression I>2\s(I)
_cod_data_source_file er2067.cif
_cod_data_source_block I
_cod_original_sg_symbol_H-M 'P 21/m'
_cod_original_formula_sum 'Ca1 Fe3 O13 P3'
_cod_database_code 2222666
_cod_database_fobs_code 2222666

loop_
_symmetry_equiv_pos_as_xyz
'x, y, z'
'-x, y+1/2, -z'
'-x, -y, -z'
'x, -y-1/2, z'

loop_
_atom_site_type_symbol
_atom_site_label
_atom_site_fract_x
_atom_site_fract_y
_atom_site_fract_z
_atom_site_U_iso_or_equiv
_atom_site_adp_type
_atom_site_calc_flag
_atom_site_refinement_flags
_atom_site_occupancy
_atom_site_disorder_assembly
_atom_site_disorder_group
Ca Ca 0.66161(10) -0.2500 0.19595(7) 0.00891(18) Uani d S 1 . .
Fe Fe1 0.0000 -0.5000 0.0000 0.00627(16) Uani d S 1 . .
Fe Fe2 -0.64926(7) -0.7500 0.20179(5) 0.00561(16) Uani d S 1 . .
Fe Fe3 -0.21388(7) -0.7500 0.43643(5) 0.00684(16) Uani d S 1 . .
P P1 -0.31703(11) -0.7500 0.11247(8) 0.0052(2) Uani d S 1 . .
O O11 -0.5087(3) -0.7500 0.0310(2) 0.0081(5) Uani d S 1 . .
O O12 -0.3598(3) -0.7500 0.2566(3) 0.0080(5) Uani d S 1 . .
O O13 -0.2107(2) -0.5489(3) 0.09386(18) 0.0083(3) Uani d . 1 . .
P P2 0.26341(12) -0.2500 0.23940(9) 0.0054(2) Uani d S 1 . .
O O21 0.0855(3) -0.2500 0.1340(3) 0.0084(5) Uani d S 1 . .
O O22 0.2123(4) -0.2500 0.3770(3) 0.0130(5) Uani d S 1 . .
O O23 0.3790(2) -0.4390(3) 0.21363(18) 0.0091(3) Uani d . 1 . .
P P3 0.21762(12) -0.7500 0.48890(9) 0.0064(2) Uani d S 1 . .
O O31 0.0256(4) -0.7500 0.4084(3) 0.0140(5) Uani d S 1 . .
O O32 0.3513(4) -0.7500 0.3933(3) 0.0119(5) Uani d S 1 . .
O O33 -0.2479(3) -1.0599(3) 0.41460(18) 0.0116(4) Uani d . 1 . .
O O -0.8765(3) -0.7500 0.0924(2) 0.0070(5) Uani d S 1 . .

loop_
_atom_site_aniso_label
_atom_site_aniso_U_11
_atom_site_aniso_U_22
_atom_site_aniso_U_33
_atom_site_aniso_U_12
_atom_site_aniso_U_13
_atom_site_aniso_U_23
Ca 0.0108(3) 0.0090(3) 0.0072(3) 0.000 0.0024(2) 0.000
Fe1 0.0075(2) 0.0054(2) 0.0068(3) -0.00023(16) 0.00379(17) 0.00011(17)
Fe2 0.0066(3) 0.0050(3) 0.0057(2) 0.000 0.00243(17) 0.000
Fe3 0.0111(3) 0.0060(3) 0.0036(3) 0.000 0.00167(18) 0.000
P1 0.0065(4) 0.0052(4) 0.0045(4) 0.000 0.0028(3) 0.000
O11 0.0075(11) 0.0106(12) 0.0066(11) 0.000 0.0019(9) 0.000
O12 0.0096(11) 0.0097(12) 0.0058(10) 0.000 0.0042(8) 0.000
O13 0.0089(7) 0.0075(8) 0.0096(8) -0.0013(6) 0.0048(6) 0.0000(6)
P2 0.0077(4) 0.0049(4) 0.0038(4) 0.000 0.0019(3) 0.000
O21 0.0099(11) 0.0089(11) 0.0065(10) 0.000 0.0011(9) 0.000
O22 0.0189(13) 0.0164(13) 0.0047(11) 0.000 0.0050(9) 0.000
O23 0.0106(8) 0.0055(7) 0.0114(8) 0.0007(6) 0.0028(6) -0.0005(6)
P3 0.0103(4) 0.0053(4) 0.0044(4) 0.000 0.0032(3) 0.000
O31 0.0114(12) 0.0208(14) 0.0093(12) 0.000 0.0005(9) 0.000
O32 0.0135(12) 0.0167(13) 0.0070(11) 0.000 0.0057(9) 0.000
O33 0.0213(9) 0.0059(7) 0.0078(8) -0.0006(7) 0.0031(7) 0.0016(6)
O 0.0065(10) 0.0070(11) 0.0068(10) 0.000 -0.0005(8) 0.000

loop_
_atom_type_symbol
_atom_type_description
_atom_type_scat_dispersion_real
_atom_type_scat_dispersion_imag
_atom_type_scat_source
O O 0.0106 0.0060 'International Tables Vol C Tables 4.2.6.8 and 6.1.1.4'
P P 0.1023 0.0942 'International Tables Vol C Tables 4.2.6.8 and 6.1.1.4'
Ca Ca 0.2262 0.3064 'International Tables Vol C Tables 4.2.6.8 and 6.1.1.4'
Fe Fe 0.3463 0.8444 'International Tables Vol C Tables 4.2.6.8 and 6.1.1.4'

loop_
_geom_angle_atom_site_label_1
_geom_angle_atom_site_label_2
_geom_angle_atom_site_label_3
_geom_angle_site_symmetry_1
_geom_angle_site_symmetry_3
_geom_angle
_geom_angle_publ_flag
O11 Ca O13 3_545 1_655 75.42(7) ?
O11 Ca O13 3_545 4_655 75.42(7) ?
O13 Ca O13 1_655 4_655 102.03(10) ?
O11 Ca O23 3_545 . 78.17(9) ?
O13 Ca O23 1_655 . 93.59(8) ?
O13 Ca O23 4_655 . 144.58(7) ?
O11 Ca O23 3_545 4 78.17(9) ?
O13 Ca O23 1_655 4 144.58(7) ?
O13 Ca O23 4_655 4 93.59(8) ?
O23 Ca O23 . 4 57.88(11) ?
O11 Ca O33 3_545 1_665 149.65(5) ?
O13 Ca O33 1_655 1_665 133.04(8) ?
O13 Ca O33 4_655 1_665 86.46(7) ?
O23 Ca O33 . 1_665 105.74(8) ?
O23 Ca O33 4 1_665 78.93(9) ?
O11 Ca O33 3_545 4_645 149.65(5) ?
O13 Ca O33 1_655 4_645 86.46(7) ?
O13 Ca O33 4_655 4_645 133.04(8) ?
O23 Ca O33 . 4_645 78.93(9) ?
O23 Ca O33 4 4_645 105.74(8) ?
O33 Ca O33 1_665 4_645 57.20(9) ?
O11 Ca P2 3_545 . 79.81(9) ?
O13 Ca P2 1_655 . 121.53(5) ?
O13 Ca P2 4_655 . 121.53(5) ?
O33 Ca P2 1_665 . 89.64(8) ?
O33 Ca P2 4_645 . 89.64(8) ?
O11 Ca P3 3_545 3_646 168.11(7) ?
O13 Ca P3 1_655 3_646 111.42(6) ?
O13 Ca P3 4_655 3_646 111.42(6) ?
O23 Ca P3 . 3_646 91.45(7) ?
O23 Ca P3 4 3_646 91.45(7) ?
P2 Ca P3 . 3_646 88.29(7) ?
O11 Ca P1 3_545 1_655 77.77(2) ?
O13 Ca P1 1_655 1_655 25.99(5) ?
O13 Ca P1 4_655 1_655 126.71(6) ?
O23 Ca P1 . 1_655 68.54(6) ?
O23 Ca P1 4 1_655 124.46(6) ?
O33 Ca P1 1_665 1_655 132.14(5) ?
O33 Ca P1 4_645 1_655 75.48(5) ?
P2 Ca P1 . 1_655 97.38(2) ?
P3 Ca P1 3_646 1_655 104.01(2) ?
O11 Ca P1 3_545 1_665 77.77(2) ?
O13 Ca P1 1_655 1_665 126.71(6) ?
O23 Ca P1 . 1_665 124.46(6) ?
O23 Ca P1 4 1_665 68.54(6) ?
O33 Ca P1 1_665 1_665 75.48(5) ?
O33 Ca P1 4_645 1_665 132.14(5) ?
P2 Ca P1 . 1_665 97.38(2) ?
P3 Ca P1 3_646 1_665 104.01(2) ?
P1 Ca P1 1_655 1_665 148.58(4) ?
O Fe1 O 3_445 1_655 180.0 ?
O Fe1 O13 3_445 . 90.27(10) ?
O Fe1 O13 1_655 . 89.73(10) ?
O Fe1 O13 3_445 3_545 89.73(10) ?
O Fe1 O13 1_655 3_545 90.27(10) ?
O13 Fe1 O13 . 3_545 180.0 ?
O Fe1 O21 3_445 3_545 103.14(9) ?
O Fe1 O21 1_655 3_545 76.86(9) ?
O13 Fe1 O21 . 3_545 90.79(9) ?
O13 Fe1 O21 3_545 3_545 89.21(9) ?
O Fe1 O21 3_445 . 76.86(9) ?
O Fe1 O21 1_655 . 103.14(9) ?
O13 Fe1 O21 . . 89.21(9) ?
O13 Fe1 O21 3_545 . 90.79(9) ?
O21 Fe1 O21 3_545 . 180.0 ?
O Fe2 O32 . 1_455 115.92(13) ?
O Fe2 O23 . 1_455 96.52(5) ?
O32 Fe2 O23 1_455 1_455 87.58(6) ?
O Fe2 O23 . 4_445 96.52(5) ?
O32 Fe2 O23 1_455 4_445 87.58(6) ?
O23 Fe2 O23 1_455 4_445 166.93(11) ?
O Fe2 O12 . . 158.95(11) ?
O32 Fe2 O12 1_455 . 85.13(12) ?
O23 Fe2 O12 1_455 . 83.75(5) ?
O23 Fe2 O12 4_445 . 83.75(5) ?
O Fe2 O11 . . 92.67(12) ?
O32 Fe2 O11 1_455 . 151.41(11) ?
O23 Fe2 O11 1_455 . 89.23(6) ?
O23 Fe2 O11 4_445 . 89.23(6) ?
O12 Fe2 O11 . . 66.28(11) ?
O Fe2 P1 . . 125.58(10) ?
O32 Fe2 P1 1_455 . 118.50(10) ?
O23 Fe2 P1 1_455 . 85.83(5) ?
O23 Fe2 P1 4_445 . 85.83(5) ?
O31 Fe3 O22 . 3_546 108.28(14) ?
O31 Fe3 O12 . . 104.83(13) ?
O22 Fe3 O12 3_546 . 146.89(12) ?
O31 Fe3 O33 . . 95.26(6) ?
O22 Fe3 O33 3_546 . 95.17(6) ?
O12 Fe3 O33 . . 81.70(6) ?
O31 Fe3 O33 . 4_545 95.26(6) ?
O22 Fe3 O33 3_546 4_545 95.17(6) ?
O12 Fe3 O33 . 4_545 81.70(6) ?
O33 Fe3 O33 . 4_545 162.15(12) ?
O13 P1 O13 . 4_545 112.33(16) ?
O13 P1 O11 . . 113.29(9) ?
O13 P1 O11 4_545 . 113.29(9) ?
O13 P1 O12 . . 108.34(9) ?
O13 P1 O12 4_545 . 108.34(9) ?
O11 P1 O12 . . 100.34(15) ?
O13 P1 Fe2 . . 123.62(8) ?
O13 P1 Fe2 4_545 . 123.62(8) ?
O11 P1 Fe2 . . 50.73(11) ?
O12 P1 Fe2 . . 49.61(11) ?
O13 P1 Ca . 1_455 44.13(8) ?
O13 P1 Ca 4_545 1_455 151.82(9) ?
O11 P1 Ca . 1_455 93.19(4) ?
O12 P1 Ca . 1_455 74.294(19) ?
Fe2 P1 Ca . 1_455 80.22(2) ?
O13 P1 Ca . 1_445 151.82(9) ?
O13 P1 Ca 4_545 1_445 44.13(8) ?
O11 P1 Ca . 1_445 93.19(4) ?
O12 P1 Ca . 1_445 74.294(19) ?
Fe2 P1 Ca . 1_445 80.22(2) ?
Ca P1 Ca 1_455 1_445 148.58(4) ?
P1 O11 Fe2 . . 96.36(14) ?
P1 O11 Ca . 3_545 140.38(15) ?
Fe2 O11 Ca . 3_545 123.26(13) ?
P1 O12 Fe3 . . 134.77(17) ?
P1 O12 Fe2 . . 97.02(14) ?
Fe3 O12 Fe2 . . 128.22(14) ?
P1 O13 Fe1 . . 131.13(12) ?
P1 O13 Ca . 1_455 109.88(10) ?
Fe1 O13 Ca . 1_455 118.97(9) ?
O22 P2 O23 . 4 113.70(10) ?
O22 P2 O23 . . 113.70(10) ?
O23 P2 O23 4 . 103.06(16) ?
O22 P2 O21 . . 107.95(17) ?
O23 P2 O21 4 . 109.13(10) ?
O23 P2 O21 . . 109.13(10) ?
O22 P2 Ca . . 122.57(13) ?
O23 P2 Ca 4 . 51.94(8) ?
O23 P2 Ca . . 51.94(8) ?
O21 P2 Ca . . 129.47(12) ?
P2 O21 Fe1 . . 124.75(8) ?
P2 O21 Fe1 . 2 124.75(8) ?
Fe1 O21 Fe1 . 2 96.97(11) ?
P2 O22 Fe3 . 3_546 165.2(2) ?
P2 O23 Fe2 . 1_655 136.88(12) ?
P2 O23 Ca . . 98.94(11) ?
Fe2 O23 Ca 1_655 . 124.12(9) ?
O32 P3 O31 . . 109.09(17) ?
O32 P3 O33 . 2_556 111.49(11) ?
O31 P3 O33 . 2_556 111.12(11) ?
O32 P3 O33 . 3_536 111.49(11) ?
O31 P3 O33 . 3_536 111.12(11) ?
O33 P3 O33 2_556 3_536 102.43(16) ?
O32 P3 Ca . 3_646 122.83(13) ?
O31 P3 Ca . 3_646 128.08(12) ?
O33 P3 Ca 2_556 3_646 51.28(8) ?
O33 P3 Ca 3_536 3_646 51.28(8) ?
P3 O31 Fe3 . . 139.66(19) ?
P3 O32 Fe2 . 1_655 139.08(19) ?
P3 O33 Fe3 3_536 . 134.20(12) ?
P3 O33 Ca 3_536 1_445 100.10(10) ?
Fe3 O33 Ca . 1_445 125.55(9) ?
Fe2 O Fe1 . 2_445 125.79(7) ?
Fe2 O Fe1 . 1_455 125.79(7) ?
Fe1 O Fe1 2_445 1_455 105.66(12) ?

loop_
_geom_bond_atom_site_label_1
_geom_bond_atom_site_label_2
_geom_bond_site_symmetry_2
_geom_bond_distance
_geom_bond_publ_flag
Ca O11 3_545 2.391(3) ?
Ca O13 1_655 2.434(2) ?
Ca O13 4_655 2.434(2) ?
Ca O23 . 2.473(3) ?
Ca O23 4 2.473(3) ?
Ca O33 1_665 2.514(2) ?
Ca O33 4_645 2.514(2) ?
Ca P2 . 3.102(4) ?
Ca P3 3_646 3.1724(16) ?
Ca P1 1_655 3.2878(10) ?
Ca P1 1_665 3.2878(10) ?
Fe1 O 3_445 1.9860(17) ?
Fe1 O 1_655 1.9860(17) ?
Fe1 O13 . 2.011(2) ?
Fe1 O13 3_545 2.011(2) ?
Fe1 O21 3_545 2.1135(18) ?
Fe1 O21 . 2.1135(18) ?
Fe2 O . 1.870(3) ?
Fe2 O32 1_455 1.945(3) ?
Fe2 O23 1_455 1.981(2) ?
Fe2 O23 4_445 1.981(2) ?
Fe2 O12 . 2.151(4) ?
Fe2 O11 . 2.183(3) ?
Fe2 P1 . 2.803(3) ?
Fe3 O31 . 1.872(4) ?
Fe3 O22 3_546 1.894(3) ?
Fe3 O12 . 1.960(3) ?
Fe3 O33 . 1.986(2) ?
Fe3 O33 4_545 1.986(2) ?
P1 O13 . 1.532(2) ?
P1 O13 4_545 1.532(2) ?
P1 O11 . 1.532(3) ?
P1 O12 . 1.554(3) ?
P1 Ca 1_455 3.2878(10) ?
P1 Ca 1_445 3.2878(10) ?
O11 Ca 3_545 2.391(3) ?
O13 Ca 1_455 2.434(2) ?
P2 O22 . 1.513(3) ?
P2 O23 4 1.528(2) ?
P2 O23 . 1.528(2) ?
P2 O21 . 1.561(3) ?
O21 Fe1 2 2.1135(18) ?
O22 Fe3 3_546 1.894(3) ?
O23 Fe2 1_655 1.981(2) ?
P3 O32 . 1.515(3) ?
P3 O31 . 1.530(3) ?
P3 O33 2_556 1.544(2) ?
P3 O33 3_536 1.544(2) ?
P3 Ca 3_646 3.1724(16) ?
O32 Fe2 1_655 1.945(3) ?
O33 P3 3_536 1.544(2) ?
O33 Ca 1_445 2.514(2) ?
O Fe1 2_445 1.9860(17) ?
O Fe1 1_455 1.9860(17) ?
